data_1571532
loop_
_publ_author_name
'Grzelak, Magdalena'
'Kumar, Dharmendra'
'Kochman, Micha&#x142; Andrzej'
'Morawiak, Maja'
'Wiosna-Sa&#x142;yga, Gabriela'
'Kubas, Adam'
'Data, Przemys&#x142;aw'
'Lindner, Marcin'

_publ_section_title
;
 An unprecedented roll-off ratio in high-performing red TADF OLED emitters
 featuring 2,3-indole-annulated naphthalene imide and auxiliary donors.
;
_journal_issue 22
_journal_name_full 'Chemical science'
_journal_page_first 8404
_journal_page_last 8413
_journal_paper_doi 10.1039/d4sc01391c
_journal_volume 15
_journal_year 2024
_chemical_formula_moiety 'C45 H36 N2 O2'
_chemical_formula_sum 'C45 H36 N2 O2'
_chemical_formula_weight 636.76
_space_group_crystal_system orthorhombic
_space_group_IT_number 61
_space_group_name_Hall '-P 2ac 2ab'
_space_group_name_H-M_alt 'P b c a'
_atom_sites_solution_hydrogens mixed
_atom_sites_solution_primary direct
_atom_sites_solution_secondary difmap
_audit_creation_method SHELXL-2014
_audit_update_record
;
2023-09-05 deposited with the CCDC.	2024-04-30 downloaded from the CCDC.
;
_cell_angle_alpha 90
_cell_angle_beta 90
_cell_angle_gamma 90
_cell_formula_units_Z 8
_cell_length_a 11.4231(4)
_cell_length_b 13.6228(4)
_cell_length_c 44.3130(18)
_cell_measurement_reflns_used 1373
_cell_measurement_temperature 296(2)
_cell_measurement_theta_max 52.14
_cell_measurement_theta_min 1.99
_cell_volume 6895.8(4)
_computing_cell_refinement 'Bruker SAINT'
_computing_data_collection 'Bruker APEX2'
_computing_data_reduction 'Bruker SAINT'
_computing_molecular_graphics 'Bruker SHELXTL'
_computing_publication_material 'Bruker SHELXTL'
_computing_structure_refinement 'SHELXL-2014 (Sheldrick, 2014)'
_computing_structure_solution 'SHELXL-2014 (Sheldrick, 2014)'
_diffrn_ambient_temperature 296(2)
_diffrn_measured_fraction_theta_full 0.537
_diffrn_measured_fraction_theta_max 0.867
_diffrn_measurement_device_type 'Bruker APEX-II CCD'
_diffrn_measurement_method '\f and \w scans'
_diffrn_radiation_monochromator graphite
_diffrn_radiation_type CuK\a
_diffrn_radiation_wavelength 1.54178
_diffrn_reflns_av_R_equivalents 0.1769
_diffrn_reflns_av_unetI/netI 0.2491
_diffrn_reflns_Laue_measured_fraction_full 0.537
_diffrn_reflns_Laue_measured_fraction_max 0.867
_diffrn_reflns_limit_h_max 9
_diffrn_reflns_limit_h_min -10
_diffrn_reflns_limit_k_max 11
_diffrn_reflns_limit_k_min -12
_diffrn_reflns_limit_l_max 40
_diffrn_reflns_limit_l_min -44
_diffrn_reflns_number 90340
_diffrn_reflns_point_group_measured_fraction_full 0.537
_diffrn_reflns_point_group_measured_fraction_max 0.867
_diffrn_reflns_theta_full 67.679
_diffrn_reflns_theta_max 52.136
_diffrn_reflns_theta_min 1.994
_diffrn_source 'fine-focus sealed tube'
_exptl_absorpt_coefficient_mu 0.583
_exptl_absorpt_correction_T_max 0.9150
_exptl_absorpt_correction_T_min 0.8370
_exptl_absorpt_correction_type numerical
_exptl_absorpt_process_details sadabs
_exptl_crystal_colour yellow
_exptl_crystal_density_diffrn 1.227
_exptl_crystal_density_method 'not measured'
_exptl_crystal_description prism
_exptl_crystal_F_000 2688
_exptl_crystal_size_max 0.316
_exptl_crystal_size_mid 0.204
_exptl_crystal_size_min 0.156
_refine_diff_density_max 0.261
_refine_diff_density_min -0.279
_refine_diff_density_rms 0.068
_refine_ls_extinction_coef 0.00044(8)
_refine_ls_extinction_expression Fc^*^=kFc[1+0.001xFc^2^\l^3^/sin(2\q)]^-1/4^
_refine_ls_extinction_method SHELXL
_refine_ls_goodness_of_fit_ref 0.975
_refine_ls_hydrogen_treatment mixed
_refine_ls_matrix_type full
_refine_ls_number_parameters 459
_refine_ls_number_reflns 3357
_refine_ls_number_restraints 0
_refine_ls_restrained_S_all 0.975
_refine_ls_R_factor_all 0.2581
_refine_ls_R_factor_gt 0.0731
_refine_ls_shift/su_max 0.000
_refine_ls_shift/su_mean 0.000
_refine_ls_structure_factor_coef Fsqd
_refine_ls_weighting_details 'w=1/[\s^2^(Fo^2^)+(0.1050P)^2^] where P=(Fo^2^+2Fc^2^)/3'
_refine_ls_weighting_scheme calc
_refine_ls_wR_factor_gt 0.1410
_refine_ls_wR_factor_ref 0.2068
_reflns_Friedel_coverage 0.000
_reflns_number_gt 1373
_reflns_number_total 3357
_reflns_threshold_expression 'I > 2\s(I)'
_cod_data_source_file d4sc01391c2.cif
_cod_data_source_block MMG0250_0m
_cod_depositor_comments 'Adding full bibliography for 1571528--1571532.cif.'
_cod_database_code 1571532
_shelx_space_group_comment
;
The symmetry employed for this shelxl refinement is uniquely defined
by the following loop, which should always be used as a source of
symmetry information in preference to the above space-group names.
They are only intended as comments.
;
_shelx_estimated_absorpt_t_min 0.837
_shelx_estimated_absorpt_t_max 0.915
_shelxl_version_number 2014-3

loop_
_space_group_symop_operation_xyz
'x, y, z'
'x+1/2, -y+1/2, -z'
'-x, y+1/2, -z+1/2'
'-x+1/2, -y, z+1/2'
'-x, -y, -z'
'-x-1/2, y-1/2, z'
'x, -y-1/2, z-1/2'
'x-1/2, y, -z-1/2'

loop_
_atom_site_label
_atom_site_type_symbol
_atom_site_fract_x
_atom_site_fract_y
_atom_site_fract_z
_atom_site_U_iso_or_equiv
_atom_site_adp_type
_atom_site_occupancy
_atom_site_site_symmetry_order
_atom_site_calc_flag
_atom_site_refinement_flags_posn
_atom_site_refinement_flags_adp
_atom_site_refinement_flags_occupancy
_atom_site_disorder_assembly
_atom_site_disorder_group
O1 O 0.9888(6) 0.4350(4) 0.19039(13) 0.109(2) Uani 1 1 d . . . . .
O2 O 0.6769(5) 0.6184(4) 0.16249(12) 0.089(2) Uani 1 1 d . . . . .
N1 N 1.0711(6) 0.2194(5) 0.0967(2) 0.0493(18) Uani 1 1 d . . . . .
N2 N 0.8319(8) 0.5256(6) 0.17679(19) 0.063(2) Uani 1 1 d . . . . .
C1 C 1.0408(8) 0.2005(6) 0.0670(2) 0.045(2) Uani 1 1 d . . . . .
C2 C 0.9440(7) 0.2558(6) 0.0590(2) 0.039(2) Uani 1 1 d . . . . .
C3 C 0.9135(8) 0.3142(6) 0.0853(2) 0.043(2) Uani 1 1 d . . . . .
C4 C 0.9934(8) 0.2886(7) 0.1075(3) 0.048(2) Uani 1 1 d . . . . .
C5 C 0.9947(8) 0.3323(7) 0.1360(2) 0.062(2) Uani 1 1 d . . . . .
H5 H 1.0489 0.3137 0.1506 0.074 Uiso 1 1 calc R U . . .
C6 C 0.9131(9) 0.4033(7) 0.1416(2) 0.060(2) Uani 1 1 d . . . . .
C7 C 0.8278(9) 0.4318(7) 0.1200(3) 0.050(2) Uani 1 1 d . . . . .
C8 C 0.7452(9) 0.5041(7) 0.1261(2) 0.052(2) Uani 1 1 d . . . . .
C9 C 0.6631(7) 0.5321(5) 0.1050(3) 0.058(2) Uani 1 1 d . . . . .
H9 H 0.6089 0.5810 0.1095 0.070 Uiso 1 1 calc R U . . .
C10 C 0.6624(7) 0.4864(7) 0.0769(2) 0.058(2) Uani 1 1 d . . . . .
H10 H 0.6062 0.5039 0.0626 0.070 Uiso 1 1 calc R U . . .
C11 C 0.7436(8) 0.4162(6) 0.07000(18) 0.052(2) Uani 1 1 d . . . . .
H11 H 0.7429 0.3877 0.0509 0.062 Uiso 1 1 calc R U . . .
C12 C 0.8281(8) 0.3860(6) 0.0911(3) 0.045(2) Uani 1 1 d . . . . .
C13 C 0.9160(10) 0.4536(8) 0.1713(2) 0.074(3) Uani 1 1 d . . . . .
C14 C 0.7467(8) 0.5551(7) 0.1561(3) 0.071(3) Uani 1 1 d . . . . .
C15 C 0.8355(11) 0.5769(9) 0.2060(3) 0.072(3) Uani 1 1 d . . . . .
C16 C 0.9106(9) 0.6545(10) 0.2086(3) 0.072(3) Uani 1 1 d . . . . .
C17 C 0.9207(10) 0.7021(7) 0.2363(4) 0.086(3) Uani 1 1 d . . . . .
C18 C 0.8531(13) 0.6718(9) 0.2599(3) 0.109(4) Uani 1 1 d . . . . .
C19 C 0.7763(11) 0.5957(10) 0.2562(3) 0.132(4) Uani 1 1 d . . . . .
H19 H 0.7300 0.5764 0.2724 0.158 Uiso 1 1 calc R U . . .
C20 C 0.7653(10) 0.5459(7) 0.2287(3) 0.100(3) Uani 1 1 d . . . . .
C21 C 0.9837(7) 0.6920(6) 0.18262(19) 0.115(3) Uani 1 1 d . . . . .
H21A H 1.0159 0.6374 0.1717 0.173 Uiso 1 1 calc R U . . .
H21B H 1.0462 0.7319 0.1903 0.173 Uiso 1 1 calc R U . . .
H21C H 0.9356 0.7304 0.1694 0.173 Uiso 1 1 calc R U . . .
C22 C 0.8640(10) 0.7249(7) 0.29058(19) 0.179(5) Uani 1 1 d . . . . .
H22A H 0.9444 0.7253 0.2968 0.269 Uiso 1 1 calc R U . . .
H22B H 0.8176 0.6912 0.3054 0.269 Uiso 1 1 calc R U . . .
H22C H 0.8366 0.7912 0.2886 0.269 Uiso 1 1 calc R U . . .
C23 C 0.6814(9) 0.4604(7) 0.2251(2) 0.170(5) Uani 1 1 d . . . . .
H23A H 0.6331 0.4708 0.2076 0.255 Uiso 1 1 calc R U . . .
H23B H 0.6328 0.4555 0.2427 0.255 Uiso 1 1 calc R U . . .
H23C H 0.7251 0.4007 0.2227 0.255 Uiso 1 1 calc R U . . .
C24 C 1.1667(6) 0.1733(5) 0.11357(16) 0.057(2) Uani 1 1 d . . . . .
H24A H 1.1985 0.2204 0.1278 0.069 Uiso 1 1 calc R U . . .
H24B H 1.2286 0.1556 0.0996 0.069 Uiso 1 1 calc R U . . .
C25 C 1.1282(5) 0.0815(6) 0.13078(16) 0.060(2) Uani 1 1 d . . . . .
H25A H 1.0986 0.0333 0.1166 0.072 Uiso 1 1 calc R U . . .
H25B H 1.0652 0.0985 0.1445 0.072 Uiso 1 1 calc R U . . .
C26 C 1.2296(6) 0.0370(6) 0.14868(16) 0.076(2) Uani 1 1 d . . . . .
H26A H 1.2636 0.0872 0.1615 0.091 Uiso 1 1 calc R U . . .
H26B H 1.2896 0.0150 0.1348 0.091 Uiso 1 1 calc R U . . .
C27 C 1.1904(7) -0.0498(6) 0.16829(17) 0.112(3) Uani 1 1 d . . . . .
H27A H 1.1311 -0.0284 0.1821 0.168 Uiso 1 1 calc R U . . .
H27B H 1.2562 -0.0747 0.1794 0.168 Uiso 1 1 calc R U . . .
H27C H 1.1594 -0.1007 0.1556 0.168 Uiso 1 1 calc R U . . .
C28 C 0.8987(6) 0.2450(6) 0.0294(2) 0.050(2) Uani 1 1 d . . . . .
H28 H 0.8333 0.2810 0.0235 0.060 Uiso 1 1 calc R U . . .
C29 C 0.9509(8) 0.1813(6) 0.0091(2) 0.045(2) Uani 1 1 d . . . . .
C30 C 1.0489(8) 0.1284(5) 0.0183(2) 0.052(2) Uani 1 1 d . . . . .
H30 H 1.0847 0.0862 0.0047 0.063 Uiso 1 1 calc R U . . .
C31 C 1.0951(6) 0.1363(5) 0.0472(3) 0.055(2) Uani 1 1 d . . . . .
H31 H 1.1602 0.0999 0.0530 0.067 Uiso 1 1 calc R U . . .
C32 C 0.9053(8) 0.1699(6) -0.0223(2) 0.043(2) Uani 1 1 d . . . . .
C33 C 0.8045(8) 0.1133(6) -0.0265(2) 0.044(2) Uani 1 1 d . . . . .
C34 C 0.7441(9) 0.0615(6) -0.0033(2) 0.052(2) Uani 1 1 d . . . . .
C35 C 0.6498(9) 0.0048(6) -0.0097(2) 0.065(3) Uani 1 1 d . . . . .
H35 H 0.6132 -0.0295 0.0058 0.078 Uiso 1 1 calc R U . . .
C36 C 0.6059(7) -0.0033(6) -0.0393(3) 0.068(3) Uani 1 1 d . . . . .
H36 H 0.5395 -0.0409 -0.0431 0.082 Uiso 1 1 calc R U . . .
C37 C 0.6599(9) 0.0432(7) -0.0620(2) 0.061(2) Uani 1 1 d . . . . .
H37 H 0.6308 0.0369 -0.0815 0.073 Uiso 1 1 calc R U . . .
C38 C 0.7611(8) 0.1020(6) -0.0568(3) 0.050(2) Uani 1 1 d . . . . .
C39 C 0.8203(8) 0.1447(6) -0.08056(18) 0.053(2) Uani 1 1 d . . . . .
H39 H 0.7910 0.1372 -0.1000 0.064 Uiso 1 1 calc R U . . .
C40 C 0.9213(8) 0.1980(6) -0.0765(3) 0.055(2) Uani 1 1 d . . . . .
C41 C 0.9837(10) 0.2409(7) -0.1006(3) 0.073(3) Uani 1 1 d . . . . .
C42 C 1.0805(10) 0.2944(7) -0.0958(3) 0.075(3) Uani 1 1 d . . . . .
H42 H 1.1215 0.3207 -0.1120 0.090 Uiso 1 1 calc R U . . .
C43 C 1.1200(7) 0.3110(5) -0.0659(3) 0.065(3) Uani 1 1 d . . . . .
H43 H 1.1857 0.3500 -0.0626 0.078 Uiso 1 1 calc R U . . .
C44 C 1.0642(9) 0.2713(7) -0.0422(2) 0.059(2) Uani 1 1 d . . . . .
H44 H 1.0925 0.2818 -0.0228 0.071 Uiso 1 1 calc R U . . .
C45 C 0.9636(8) 0.2142(6) -0.0465(3) 0.047(2) Uani 1 1 d . . . . .
H17 H 0.990(5) 0.757(5) 0.2402(14) 0.09(3) Uiso 1 1 d . . . . .
H41 H 0.949(6) 0.225(5) -0.1225(16) 0.11(3) Uiso 1 1 d . . . . .
H34 H 0.779(5) 0.063(5) 0.0206(16) 0.10(3) Uiso 1 1 d . . . . .

loop_
_atom_site_aniso_label
_atom_site_aniso_U_11
_atom_site_aniso_U_22
_atom_site_aniso_U_33
_atom_site_aniso_U_23
_atom_site_aniso_U_13
_atom_site_aniso_U_12
O1 0.155(6) 0.100(5) 0.072(5) -0.027(4) -0.048(4) 0.051(5)
O2 0.098(5) 0.100(5) 0.071(4) -0.028(4) -0.004(4) 0.035(4)
N1 0.046(5) 0.055(5) 0.047(6) 0.005(5) -0.014(5) 0.010(4)
N2 0.078(6) 0.053(6) 0.059(7) -0.009(5) -0.006(6) 0.018(5)
C1 0.046(7) 0.036(6) 0.052(8) -0.006(6) 0.009(6) 0.007(6)
C2 0.029(6) 0.027(6) 0.060(8) 0.002(6) -0.004(6) 0.008(5)
C3 0.045(6) 0.033(6) 0.051(8) 0.007(6) -0.005(7) 0.005(5)
C4 0.051(7) 0.045(7) 0.049(8) 0.003(7) 0.000(7) 0.010(6)
C5 0.077(7) 0.058(7) 0.050(8) -0.002(6) -0.015(6) 0.009(6)
C6 0.080(8) 0.050(7) 0.048(8) -0.012(7) -0.007(7) 0.010(6)
C7 0.068(8) 0.043(7) 0.039(8) -0.001(7) 0.001(7) 0.003(6)
C8 0.066(7) 0.040(7) 0.052(9) -0.008(6) 0.013(7) 0.012(6)
C9 0.047(6) 0.052(6) 0.077(8) 0.016(7) 0.000(6) 0.017(5)
C10 0.063(7) 0.062(7) 0.049(7) -0.012(5) -0.005(5) -0.002(6)
C11 0.057(6) 0.037(6) 0.062(7) -0.012(5) 0.010(6) 0.008(5)
C12 0.043(7) 0.035(6) 0.057(9) 0.009(7) -0.005(7) 0.002(6)
C13 0.090(9) 0.064(8) 0.067(11) -0.003(8) -0.012(7) 0.008(8)
C14 0.058(8) 0.067(8) 0.089(10) 0.008(9) 0.008(8) 0.018(6)
C15 0.105(9) 0.056(8) 0.054(10) -0.012(8) 0.007(8) 0.003(7)
C16 0.085(8) 0.078(9) 0.052(10) -0.001(8) 0.004(7) 0.004(7)
C17 0.116(10) 0.078(9) 0.063(10) -0.003(9) -0.004(8) -0.017(8)
C18 0.207(13) 0.056(9) 0.065(10) -0.018(8) 0.010(9) -0.024(8)
C19 0.244(13) 0.081(9) 0.070(11) -0.014(8) 0.043(8) -0.046(9)
C20 0.166(10) 0.066(9) 0.068(9) -0.016(8) 0.019(9) -0.036(8)
C21 0.118(7) 0.134(9) 0.094(8) -0.014(7) 0.026(7) -0.036(6)
C22 0.354(16) 0.115(9) 0.068(8) -0.042(7) 0.024(8) -0.070(10)
C23 0.271(13) 0.125(9) 0.115(9) -0.023(7) 0.062(8) -0.105(11)
C24 0.057(6) 0.057(6) 0.058(6) -0.006(5) -0.010(5) 0.004(5)
C25 0.055(5) 0.061(6) 0.065(6) 0.003(5) -0.012(5) 0.001(5)
C26 0.077(6) 0.082(7) 0.069(6) -0.003(5) -0.013(5) 0.017(6)
C27 0.153(8) 0.083(7) 0.101(8) 0.032(6) -0.020(6) -0.007(7)
C28 0.043(5) 0.047(6) 0.060(7) 0.005(6) -0.009(6) -0.002(5)
C29 0.045(6) 0.033(6) 0.058(8) -0.004(6) 0.000(6) 0.009(5)
C30 0.054(6) 0.043(6) 0.060(7) -0.005(5) 0.008(5) 0.012(5)
C31 0.048(6) 0.045(6) 0.073(7) 0.005(6) -0.010(6) 0.009(5)
C32 0.041(6) 0.031(6) 0.055(8) -0.007(6) -0.007(7) 0.000(5)
C33 0.042(7) 0.051(7) 0.039(8) -0.017(6) -0.004(7) 0.015(6)
C34 0.050(7) 0.047(6) 0.059(8) 0.001(6) 0.012(7) 0.005(5)
C35 0.050(7) 0.063(7) 0.081(9) 0.004(6) 0.013(6) -0.006(6)
C36 0.044(6) 0.076(7) 0.084(8) -0.006(7) -0.002(7) 0.002(5)
C37 0.061(8) 0.058(7) 0.064(8) -0.009(6) -0.002(6) 0.010(6)
C38 0.048(7) 0.026(6) 0.074(10) 0.000(6) 0.003(7) -0.006(5)
C39 0.050(7) 0.051(6) 0.059(8) -0.002(6) -0.010(6) 0.001(5)
C40 0.052(7) 0.056(7) 0.056(9) 0.003(6) 0.000(7) -0.005(6)
C41 0.064(8) 0.082(8) 0.074(10) 0.012(7) 0.000(8) -0.020(6)
C42 0.078(8) 0.080(8) 0.067(9) 0.025(6) 0.022(6) -0.003(6)
C43 0.065(6) 0.059(6) 0.070(8) -0.001(7) -0.007(7) -0.009(5)
C44 0.066(8) 0.056(7) 0.056(8) 0.002(6) 0.009(6) 0.005(6)
C45 0.042(7) 0.031(6) 0.068(10) 0.004(6) 0.008(7) -0.005(5)

loop_
_atom_type_symbol
_atom_type_description
_atom_type_scat_dispersion_real
_atom_type_scat_dispersion_imag
_atom_type_scat_source
C C 0.0181 0.0091 'International Tables Vol C Tables 4.2.6.8 and 6.1.1.4'
H H 0.0000 0.0000 'International Tables Vol C Tables 4.2.6.8 and 6.1.1.4'
N N 0.0311 0.0180 'International Tables Vol C Tables 4.2.6.8 and 6.1.1.4'
O O 0.0492 0.0322 'International Tables Vol C Tables 4.2.6.8 and 6.1.1.4'

loop_
_geom_angle_atom_site_label_1
_geom_angle_atom_site_label_2
_geom_angle_atom_site_label_3
_geom_angle
_geom_angle_site_symmetry_1
_geom_angle_site_symmetry_3
_geom_angle_publ_flag
C4 N1 C1 107.2(7) . . ?
C4 N1 C24 126.6(9) . . ?
C1 N1 C24 126.2(8) . . ?
C13 N2 C14 124.7(9) . . ?
C13 N2 C15 117.9(9) . . ?
C14 N2 C15 117.4(9) . . ?
C2 C1 C31 122.6(10) . . ?
C2 C1 N1 110.0(8) . . ?
C31 C1 N1 127.5(10) . . ?
C1 C2 C28 118.2(9) . . ?
C1 C2 C3 106.6(9) . . ?
C28 C2 C3 135.2(9) . . ?
C4 C3 C12 119.9(10) . . ?
C4 C3 C2 105.9(9) . . ?
C12 C3 C2 134.2(10) . . ?
N1 C4 C3 110.3(9) . . ?
N1 C4 C5 126.7(11) . . ?
C3 C4 C5 122.9(10) . . ?
C6 C5 C4 117.3(8) . . ?
C6 C5 H5 121.4 . . ?
C4 C5 H5 121.4 . . ?
C5 C6 C7 122.6(9) . . ?
C5 C6 C13 118.2(11) . . ?
C7 C6 C13 119.2(10) . . ?
C8 C7 C12 119.2(10) . . ?
C8 C7 C6 121.7(11) . . ?
C12 C7 C6 119.0(10) . . ?
C9 C8 C7 121.7(9) . . ?
C9 C8 C14 118.7(11) . . ?
C7 C8 C14 119.6(10) . . ?
C8 C9 C10 119.1(8) . . ?
C8 C9 H9 120.4 . . ?
C10 C9 H9 120.4 . . ?
C11 C10 C9 120.5(7) . . ?
C11 C10 H10 119.7 . . ?
C9 C10 H10 119.7 . . ?
C10 C11 C12 121.5(8) . . ?
C10 C11 H11 119.3 . . ?
C12 C11 H11 119.3 . . ?
C3 C12 C11 123.8(11) . . ?
C3 C12 C7 118.3(10) . . ?
C11 C12 C7 117.9(9) . . ?
O1 C13 N2 119.9(10) . . ?
O1 C13 C6 122.5(11) . . ?
N2 C13 C6 117.6(10) . . ?
O2 C14 N2 120.8(11) . . ?
O2 C14 C8 122.0(11) . . ?
N2 C14 C8 117.1(9) . . ?
C20 C15 C16 123.4(10) . . ?
C20 C15 N2 119.2(13) . . ?
C16 C15 N2 117.4(12) . . ?
C15 C16 C17 119.1(10) . . ?
C15 C16 C21 123.0(12) . . ?
C17 C16 C21 117.9(13) . . ?
C18 C17 C16 119.2(11) . . ?
C18 C17 H17 119(3) . . ?
C16 C17 H17 121(3) . . ?
C17 C18 C19 119.9(10) . . ?
C17 C18 C22 119.2(14) . . ?
C19 C18 C22 120.9(14) . . ?
C18 C19 C20 122.0(10) . . ?
C18 C19 H19 119.0 . . ?
C20 C19 H19 119.0 . . ?
C15 C20 C19 116.3(10) . . ?
C15 C20 C23 122.4(12) . . ?
C19 C20 C23 121.3(13) . . ?
C16 C21 H21A 109.5 . . ?
C16 C21 H21B 109.5 . . ?
H21A C21 H21B 109.5 . . ?
C16 C21 H21C 109.5 . . ?
H21A C21 H21C 109.5 . . ?
H21B C21 H21C 109.5 . . ?
C18 C22 H22A 109.5 . . ?
C18 C22 H22B 109.5 . . ?
H22A C22 H22B 109.5 . . ?
C18 C22 H22C 109.5 . . ?
H22A C22 H22C 109.5 . . ?
H22B C22 H22C 109.5 . . ?
C20 C23 H23A 109.5 . . ?
C20 C23 H23B 109.5 . . ?
H23A C23 H23B 109.5 . . ?
C20 C23 H23C 109.5 . . ?
H23A C23 H23C 109.5 . . ?
H23B C23 H23C 109.5 . . ?
N1 C24 C25 113.0(6) . . ?
N1 C24 H24A 109.0 . . ?
C25 C24 H24A 109.0 . . ?
N1 C24 H24B 109.0 . . ?
C25 C24 H24B 109.0 . . ?
H24A C24 H24B 107.8 . . ?
C24 C25 C26 111.4(6) . . ?
C24 C25 H25A 109.4 . . ?
C26 C25 H25A 109.4 . . ?
C24 C25 H25B 109.4 . . ?
C26 C25 H25B 109.4 . . ?
H25A C25 H25B 108.0 . . ?
C25 C26 C27 112.2(6) . . ?
C25 C26 H26A 109.2 . . ?
C27 C26 H26A 109.2 . . ?
C25 C26 H26B 109.2 . . ?
C27 C26 H26B 109.2 . . ?
H26A C26 H26B 107.9 . . ?
C26 C27 H27A 109.5 . . ?
C26 C27 H27B 109.5 . . ?
H27A C27 H27B 109.5 . . ?
C26 C27 H27C 109.5 . . ?
H27A C27 H27C 109.5 . . ?
H27B C27 H27C 109.5 . . ?
C29 C28 C2 120.5(7) . . ?
C29 C28 H28 119.7 . . ?
C2 C28 H28 119.7 . . ?
C28 C29 C30 118.6(8) . . ?
C28 C29 C32 121.3(8) . . ?
C30 C29 C32 120.1(9) . . ?
C31 C30 C29 122.5(7) . . ?
C31 C30 H30 118.7 . . ?
C29 C30 H30 118.7 . . ?
C30 C31 C1 117.5(8) . . ?
C30 C31 H31 121.2 . . ?
C1 C31 H31 121.2 . . ?
C33 C32 C45 121.9(9) . . ?
C33 C32 C29 117.9(9) . . ?
C45 C32 C29 120.2(9) . . ?
C32 C33 C34 125.2(10) . . ?
C32 C33 C38 117.7(9) . . ?
C34 C33 C38 117.0(9) . . ?
C35 C34 C33 121.1(9) . . ?
C35 C34 H34 119(3) . . ?
C33 C34 H34 119(3) . . ?
C34 C35 C36 121.4(8) . . ?
C34 C35 H35 119.3 . . ?
C36 C35 H35 119.3 . . ?
C37 C36 C35 119.9(8) . . ?
C37 C36 H36 120.0 . . ?
C35 C36 H36 120.0 . . ?
C36 C37 C38 121.4(8) . . ?
C36 C37 H37 119.3 . . ?
C38 C37 H37 119.3 . . ?
C39 C38 C37 120.9(11) . . ?
C39 C38 C33 119.9(9) . . ?
C37 C38 C33 119.2(9) . . ?
C40 C39 C38 122.3(8) . . ?
C40 C39 H39 118.9 . . ?
C38 C39 H39 118.9 . . ?
C39 C40 C41 122.8(12) . . ?
C39 C40 C45 119.2(9) . . ?
C41 C40 C45 117.9(10) . . ?
C42 C41 C40 121.3(9) . . ?
C42 C41 H41 124(4) . . ?
C40 C41 H41 114(4) . . ?
C41 C42 C43 119.9(8) . . ?
C41 C42 H42 120.0 . . ?
C43 C42 H42 120.0 . . ?
C44 C43 C42 120.9(8) . . ?
C44 C43 H43 119.5 . . ?
C42 C43 H43 119.5 . . ?
C43 C44 C45 120.5(8) . . ?
C43 C44 H44 119.8 . . ?
C45 C44 H44 119.8 . . ?
C32 C45 C44 121.7(11) . . ?
C32 C45 C40 118.9(9) . . ?
C44 C45 C40 119.4(9) . . ?

loop_
_geom_bond_atom_site_label_1
_geom_bond_atom_site_label_2
_geom_bond_distance
_geom_bond_site_symmetry_2
_geom_bond_publ_flag
O1 C13 1.212(8) . ?
O2 C14 1.208(8) . ?
N1 C4 1.380(8) . ?
N1 C1 1.387(8) . ?
N1 C24 1.464(7) . ?
N2 C13 1.394(9) . ?
N2 C14 1.395(9) . ?
N2 C15 1.471(10) . ?
C1 C2 1.384(8) . ?
C1 C31 1.387(8) . ?
C2 C28 1.419(8) . ?
C2 C3 1.452(9) . ?
C3 C4 1.390(8) . ?
C3 C12 1.406(9) . ?
C4 C5 1.396(9) . ?
C5 C6 1.366(9) . ?
C5 H5 0.9300 . ?
C6 C7 1.422(9) . ?
C6 C13 1.485(10) . ?
C7 C8 1.391(9) . ?
C7 C12 1.421(9) . ?
C8 C9 1.379(8) . ?
C8 C14 1.501(10) . ?
C9 C10 1.393(8) . ?
C9 H9 0.9300 . ?
C10 C11 1.367(8) . ?
C10 H10 0.9300 . ?
C11 C12 1.407(9) . ?
C11 H11 0.9300 . ?
C15 C20 1.354(10) . ?
C15 C16 1.367(10) . ?
C16 C17 1.393(11) . ?
C16 C21 1.510(10) . ?
C17 C18 1.365(11) . ?
C17 H17 1.10(6) . ?
C18 C19 1.368(11) . ?
C18 C22 1.544(11) . ?
C19 C20 1.400(11) . ?
C19 H19 0.9300 . ?
C20 C23 1.517(10) . ?
C21 H21A 0.9600 . ?
C21 H21B 0.9600 . ?
C21 H21C 0.9600 . ?
C22 H22A 0.9600 . ?
C22 H22B 0.9600 . ?
C22 H22C 0.9600 . ?
C23 H23A 0.9600 . ?
C23 H23B 0.9600 . ?
C23 H23C 0.9600 . ?
C24 C25 1.529(7) . ?
C24 H24A 0.9700 . ?
C24 H24B 0.9700 . ?
C25 C26 1.530(7) . ?
C25 H25A 0.9700 . ?
C25 H25B 0.9700 . ?
C26 C27 1.535(8) . ?
C26 H26A 0.9700 . ?
C26 H26B 0.9700 . ?
C27 H27A 0.9600 . ?
C27 H27B 0.9600 . ?
C27 H27C 0.9600 . ?
C28 C29 1.385(8) . ?
C28 H28 0.9300 . ?
C29 C30 1.393(8) . ?
C29 C32 1.494(9) . ?
C30 C31 1.386(8) . ?
C30 H30 0.9300 . ?
C31 H31 0.9300 . ?
C32 C33 1.398(9) . ?
C32 C45 1.400(9) . ?
C33 C34 1.425(9) . ?
C33 C38 1.441(9) . ?
C34 C35 1.355(9) . ?
C34 H34 1.14(6) . ?
C35 C36 1.410(8) . ?
C35 H35 0.9300 . ?
C36 C37 1.338(8) . ?
C36 H36 0.9300 . ?
C37 C38 1.425(9) . ?
C37 H37 0.9300 . ?
C38 C39 1.378(8) . ?
C39 C40 1.375(9) . ?
C39 H39 0.9300 . ?
C40 C41 1.412(10) . ?
C40 C45 1.428(9) . ?
C41 C42 1.341(9) . ?
C41 H41 1.07(7) . ?
C42 C43 1.417(9) . ?
C42 H42 0.9300 . ?
C43 C44 1.340(8) . ?
C43 H43 0.9300 . ?
C44 C45 1.401(9) . ?
C44 H44 0.9300 . ?

loop_
_geom_torsion_atom_site_label_1
_geom_torsion_atom_site_label_2
_geom_torsion_atom_site_label_3
_geom_torsion_atom_site_label_4
_geom_torsion
_geom_torsion_site_symmetry_1
_geom_torsion_site_symmetry_2
_geom_torsion_site_symmetry_3
_geom_torsion_site_symmetry_4
_geom_torsion_publ_flag
C4 N1 C1 C2 -0.8(7) . . . . ?
C24 N1 C1 C2 178.4(6) . . . . ?
C4 N1 C1 C31 179.5(6) . . . . ?
C24 N1 C1 C31 -1.3(10) . . . . ?
C31 C1 C2 C28 0.7(9) . . . . ?
N1 C1 C2 C28 -179.0(5) . . . . ?
C31 C1 C2 C3 -179.2(6) . . . . ?
N1 C1 C2 C3 1.1(7) . . . . ?
C1 C2 C3 C4 -0.9(7) . . . . ?
C28 C2 C3 C4 179.1(7) . . . . ?
C1 C2 C3 C12 177.4(7) . . . . ?
C28 C2 C3 C12 -2.5(13) . . . . ?
C1 N1 C4 C3 0.2(7) . . . . ?
C24 N1 C4 C3 -179.0(6) . . . . ?
C1 N1 C4 C5 -176.9(6) . . . . ?
C24 N1 C4 C5 3.9(10) . . . . ?
C12 C3 C4 N1 -178.2(5) . . . . ?
C2 C3 C4 N1 0.5(7) . . . . ?
C12 C3 C4 C5 -0.9(10) . . . . ?
C2 C3 C4 C5 177.7(6) . . . . ?
N1 C4 C5 C6 176.5(6) . . . . ?
C3 C4 C5 C6 -0.3(10) . . . . ?
C4 C5 C6 C7 1.3(10) . . . . ?
C4 C5 C6 C13 -177.5(6) . . . . ?
C5 C6 C7 C8 179.8(7) . . . . ?
C13 C6 C7 C8 -1.4(10) . . . . ?
C5 C6 C7 C12 -1.1(10) . . . . ?
C13 C6 C7 C12 177.7(6) . . . . ?
C12 C7 C8 C9 0.4(10) . . . . ?
C6 C7 C8 C9 179.5(6) . . . . ?
C12 C7 C8 C14 -178.0(6) . . . . ?
C6 C7 C8 C14 1.1(10) . . . . ?
C7 C8 C9 C10 0.4(10) . . . . ?
C14 C8 C9 C10 178.8(6) . . . . ?
C8 C9 C10 C11 -1.4(10) . . . . ?
C9 C10 C11 C12 1.6(10) . . . . ?
C4 C3 C12 C11 -179.8(6) . . . . ?
C2 C3 C12 C11 2.0(11) . . . . ?
C4 C3 C12 C7 1.1(9) . . . . ?
C2 C3 C12 C7 -177.1(7) . . . . ?
C10 C11 C12 C3 -180.0(6) . . . . ?
C10 C11 C12 C7 -0.8(10) . . . . ?
C8 C7 C12 C3 179.0(6) . . . . ?
C6 C7 C12 C3 -0.1(9) . . . . ?
C8 C7 C12 C11 -0.2(9) . . . . ?
C6 C7 C12 C11 -179.3(6) . . . . ?
C14 N2 C13 O1 177.8(8) . . . . ?
C15 N2 C13 O1 0.2(12) . . . . ?
C14 N2 C13 C6 -1.4(10) . . . . ?
C15 N2 C13 C6 -179.0(9) . . . . ?
C5 C6 C13 O1 1.2(12) . . . . ?
C7 C6 C13 O1 -177.6(8) . . . . ?
C5 C6 C13 N2 -179.6(6) . . . . ?
C7 C6 C13 N2 1.5(10) . . . . ?
C13 N2 C14 O2 -179.7(7) . . . . ?
C15 N2 C14 O2 -2.1(12) . . . . ?
C13 N2 C14 C8 1.1(10) . . . . ?
C15 N2 C14 C8 178.6(8) . . . . ?
C9 C8 C14 O2 1.5(11) . . . . ?
C7 C8 C14 O2 179.9(7) . . . . ?
C9 C8 C14 N2 -179.3(6) . . . . ?
C7 C8 C14 N2 -0.8(10) . . . . ?
C13 N2 C15 C20 -96.7(10) . . . . ?
C14 N2 C15 C20 85.5(10) . . . . ?
C13 N2 C15 C16 83.5(9) . . . . ?
C14 N2 C15 C16 -94.3(9) . . . . ?
C20 C15 C16 C17 3.2(13) . . . . ?
N2 C15 C16 C17 -177.0(8) . . . . ?
C20 C15 C16 C21 -176.5(8) . . . . ?
N2 C15 C16 C21 3.3(12) . . . . ?
C15 C16 C17 C18 -1.8(13) . . . . ?
C21 C16 C17 C18 178.0(8) . . . . ?
C16 C17 C18 C19 -0.2(14) . . . . ?
C16 C17 C18 C22 -179.8(8) . . . . ?
C17 C18 C19 C20 0.9(16) . . . . ?
C22 C18 C19 C20 -179.6(9) . . . . ?
C16 C15 C20 C19 -2.5(14) . . . . ?
N2 C15 C20 C19 177.7(8) . . . . ?
C16 C15 C20 C23 179.1(8) . . . . ?
N2 C15 C20 C23 -0.6(13) . . . . ?
C18 C19 C20 C15 0.4(15) . . . . ?
C18 C19 C20 C23 178.8(9) . . . . ?
C4 N1 C24 C25 87.5(7) . . . . ?
C1 N1 C24 C25 -91.5(7) . . . . ?
N1 C24 C25 C26 -178.5(6) . . . . ?
C24 C25 C26 C27 175.0(6) . . . . ?
C1 C2 C28 C29 -0.5(9) . . . . ?
C3 C2 C28 C29 179.4(7) . . . . ?
C2 C28 C29 C30 -0.2(9) . . . . ?
C2 C28 C29 C32 -179.2(7) . . . . ?
C28 C29 C30 C31 0.8(10) . . . . ?
C32 C29 C30 C31 179.8(7) . . . . ?
C29 C30 C31 C1 -0.6(10) . . . . ?
C2 C1 C31 C30 -0.2(9) . . . . ?
N1 C1 C31 C30 179.5(6) . . . . ?
C28 C29 C32 C33 -77.3(8) . . . . ?
C30 C29 C32 C33 103.7(7) . . . . ?
C28 C29 C32 C45 103.4(8) . . . . ?
C30 C29 C32 C45 -75.6(8) . . . . ?
C45 C32 C33 C34 176.3(6) . . . . ?
C29 C32 C33 C34 -3.0(10) . . . . ?
C45 C32 C33 C38 -0.4(9) . . . . ?
C29 C32 C33 C38 -179.7(6) . . . . ?
C32 C33 C34 C35 -177.0(6) . . . . ?
C38 C33 C34 C35 -0.3(9) . . . . ?
C33 C34 C35 C36 -1.6(11) . . . . ?
C34 C35 C36 C37 2.1(11) . . . . ?
C35 C36 C37 C38 -0.6(11) . . . . ?
C36 C37 C38 C39 176.0(7) . . . . ?
C36 C37 C38 C33 -1.4(10) . . . . ?
C32 C33 C38 C39 1.4(9) . . . . ?
C34 C33 C38 C39 -175.6(6) . . . . ?
C32 C33 C38 C37 178.8(6) . . . . ?
C34 C33 C38 C37 1.8(9) . . . . ?
C37 C38 C39 C40 -176.9(6) . . . . ?
C33 C38 C39 C40 0.4(10) . . . . ?
C38 C39 C40 C41 179.1(7) . . . . ?
C38 C39 C40 C45 -3.2(10) . . . . ?
C39 C40 C41 C42 178.4(7) . . . . ?
C45 C40 C41 C42 0.7(11) . . . . ?
C40 C41 C42 C43 -1.7(12) . . . . ?
C41 C42 C43 C44 2.1(11) . . . . ?
C42 C43 C44 C45 -1.4(11) . . . . ?
C33 C32 C45 C44 179.6(6) . . . . ?
C29 C32 C45 C44 -1.1(10) . . . . ?
C33 C32 C45 C40 -2.4(9) . . . . ?
C29 C32 C45 C40 176.9(7) . . . . ?
C43 C44 C45 C32 178.4(7) . . . . ?
C43 C44 C45 C40 0.4(10) . . . . ?
C39 C40 C45 C32 4.1(10) . . . . ?
C41 C40 C45 C32 -178.0(6) . . . . ?
C39 C40 C45 C44 -177.8(6) . . . . ?
C41 C40 C45 C44 0.0(10) . . . . ?
